data_7058216
loop_
_publ_author_name
'Qin, Yin'
'Li, Yilin'
'Guo, Kaimeng'
'Tang, Huabiao'
'Hou, Lifen'
'Li, Gang'

_publ_section_title
;
 Water-assisted proton conductivity of two highly stable imidazole
 multi-carboxylate-based MOFs
;
_journal_issue 12
_journal_name_full 'New Journal of Chemistry'
_journal_page_first 4859
_journal_paper_doi 10.1039/C9NJ00400A
_journal_volume 43
_journal_year 2019
_chemical_formula_moiety 'C17 H14 Mn N3 O8, 3(H2 O)'
_chemical_formula_sum 'C17 H20 Mn N3 O11'
_chemical_formula_weight 497.30
_space_group_crystal_system triclinic
_space_group_IT_number 2
_space_group_name_Hall '-P 1'
_space_group_name_H-M_alt 'P -1'
_symmetry_space_group_name_Hall '-P 1'
_symmetry_space_group_name_H-M 'P -1'
_atom_sites_solution_hydrogens mixed
_atom_sites_solution_primary direct
_audit_creation_date 2018-09-06
_audit_creation_method
;
Olex2 1.2
(compiled 2018.05.29 svn.r3508 for OlexSys, GUI svn.r5506)
;
_audit_update_record
;
2018-12-15 deposited with the CCDC.    2019-02-26 downloaded from the CCDC.
;
_cell_angle_alpha 91.380(2)
_cell_angle_beta 111.018(2)
_cell_angle_gamma 117.458(3)
_cell_formula_units_Z 2
_cell_length_a 10.2225(3)
_cell_length_b 11.0737(3)
_cell_length_c 11.3556(2)
_cell_measurement_reflns_used 3504
_cell_measurement_temperature 293(2)
_cell_measurement_theta_max 70.8580
_cell_measurement_theta_min 4.6040
_cell_volume 1036.54(6)
_computing_cell_refinement
;
CrysAlisPro, Agilent Technologies,
Version 1.171.37.35 (release 13-08-2014 CrysAlis171 .NET)
(compiled Aug 13 2014,18:06:01)
;
_computing_data_collection
;
CrysAlisPro, Agilent Technologies,
Version 1.171.37.35 (release 13-08-2014 CrysAlis171 .NET)
(compiled Aug 13 2014,18:06:01)
;
_computing_data_reduction
;
CrysAlisPro, Agilent Technologies,
Version 1.171.37.35 (release 13-08-2014 CrysAlis171 .NET)
(compiled Aug 13 2014,18:06:01)
;
_computing_molecular_graphics 'Olex2 (Dolomanov et al., 2009)'
_computing_publication_material 'Olex2 (Dolomanov et al., 2009)'
_computing_structure_refinement 'ShelXL (Sheldrick, 2015)'
_computing_structure_solution 'ShelXS (Sheldrick, 2008)'
_diffrn_ambient_temperature 293(2)
_diffrn_detector 'CCD plate'
_diffrn_detector_area_resol_mean 16.2312
_diffrn_detector_type Eos
_diffrn_measured_fraction_theta_full 0.997
_diffrn_measured_fraction_theta_max 0.997
_diffrn_measurement_details
;
#__ type_ start__ end____ width___ exp.time_
  1 omega -103.00   -5.00   0.5000    3.5000
omega____ theta____ kappa____ phi______ frames
    -      -33.5000  -77.0000 -180.0000 196

#__ type_ start__ end____ width___ exp.time_
  2 omega   -4.00   77.00   0.5000    3.5000
omega____ theta____ kappa____ phi______ frames
    -       36.4734  -99.0000  150.0000 162

#__ type_ start__ end____ width___ exp.time_
  3 omega   18.00  105.00   0.5000    3.5000
omega____ theta____ kappa____ phi______ frames
    -       36.4734   57.0000   90.0000 174

#__ type_ start__ end____ width___ exp.time_
  4 omega   18.00  105.00   0.5000    3.5000
omega____ theta____ kappa____ phi______ frames
    -       36.4734   57.0000  -60.0000 174

#__ type_ start__ end____ width___ exp.time_
  5 omega   -4.00   77.00   0.5000    3.5000
omega____ theta____ kappa____ phi______ frames
    -       36.4734  -99.0000   30.0000 162

#__ type_ start__ end____ width___ exp.time_
  6 omega   -1.00  109.00   0.5000    3.5000
omega____ theta____ kappa____ phi______ frames
    -       36.4734   19.0000 -120.0000 220

#__ type_ start__ end____ width___ exp.time_
  7 omega   57.00  110.00   0.5000    3.5000
omega____ theta____ kappa____ phi______ frames
    -       36.4734  178.0000 -120.0000 106

#__ type_ start__ end____ width___ exp.time_
  8 omega   -4.00   77.00   0.5000    3.5000
omega____ theta____ kappa____ phi______ frames
    -       36.4734  -99.0000 -120.0000 162

#__ type_ start__ end____ width___ exp.time_
  9 omega   57.00  110.00   0.5000    3.5000
omega____ theta____ kappa____ phi______ frames
    -       36.4734  178.0000   90.0000 106

#__ type_ start__ end____ width___ exp.time_
 10 omega   -1.00  109.00   0.5000    3.5000
omega____ theta____ kappa____ phi______ frames
    -       36.4734   19.0000  120.0000 220

#__ type_ start__ end____ width___ exp.time_
 11 omega   88.00  176.00   0.5000   15.0000
omega____ theta____ kappa____ phi______ frames
    -      108.0000   61.0000   90.0000 176

#__ type_ start__ end____ width___ exp.time_
 12 omega   41.00   98.00   0.5000   15.0000
omega____ theta____ kappa____ phi______ frames
    -      108.0000  -45.0000 -180.0000 114

#__ type_ start__ end____ width___ exp.time_
 13 omega   51.00   99.00   0.5000   15.0000
omega____ theta____ kappa____ phi______ frames
    -      108.0000  -45.0000  -60.0000 96

#__ type_ start__ end____ width___ exp.time_
 14 omega   44.00   87.00   0.5000   15.0000
omega____ theta____ kappa____ phi______ frames
    -      108.0000  -30.0000   30.0000 86

#__ type_ start__ end____ width___ exp.time_
 15 omega   53.00   89.00   0.5000   15.0000
omega____ theta____ kappa____ phi______ frames
    -      108.0000  -77.0000 -180.0000 72

#__ type_ start__ end____ width___ exp.time_
 16 omega   79.00  107.00   0.5000   15.0000
omega____ theta____ kappa____ phi______ frames
    -      108.0000  -94.0000  120.0000 56

#__ type_ start__ end____ width___ exp.time_
 17 omega   63.00  173.00   0.5000   15.0000
omega____ theta____ kappa____ phi______ frames
    -      108.0000   15.0000   60.0000 220

#__ type_ start__ end____ width___ exp.time_
 18 omega   47.00  109.00   0.5000   15.0000
omega____ theta____ kappa____ phi______ frames
    -      108.0000  -94.0000   60.0000 124

#__ type_ start__ end____ width___ exp.time_
 19 omega   40.00  102.00   0.5000   15.0000
omega____ theta____ kappa____ phi______ frames
    -      108.0000  -94.0000  -30.0000 124

#__ type_ start__ end____ width___ exp.time_
 20 omega   37.00   87.00   0.5000   15.0000
omega____ theta____ kappa____ phi______ frames
    -      108.0000  -30.0000  120.0000 100

#__ type_ start__ end____ width___ exp.time_
 21 omega  111.00  137.00   0.5000   15.0000
omega____ theta____ kappa____ phi______ frames
    -      108.0000  -77.0000 -180.0000 52

#__ type_ start__ end____ width___ exp.time_
 22 omega  135.00  178.00   0.5000   15.0000
omega____ theta____ kappa____ phi______ frames
    -      108.0000   30.0000  -60.0000 86

#__ type_ start__ end____ width___ exp.time_
 23 omega   40.00   72.00   0.5000   15.0000
omega____ theta____ kappa____ phi______ frames
    -      108.0000  -45.0000  120.0000 64

#__ type_ start__ end____ width___ exp.time_
 24 omega   37.00   68.00   0.5000   15.0000
omega____ theta____ kappa____ phi______ frames
    -      108.0000  -30.0000  -90.0000 62

#__ type_ start__ end____ width___ exp.time_
 25 omega   37.00   77.00   0.5000   15.0000
omega____ theta____ kappa____ phi______ frames
    -      108.0000  -30.0000    0.0000 80

#__ type_ start__ end____ width___ exp.time_
 26 omega  100.00  126.00   0.5000   15.0000
omega____ theta____ kappa____ phi______ frames
    -      108.0000   30.0000  -60.0000 52

#__ type_ start__ end____ width___ exp.time_
 27 omega   72.00  125.00   0.5000   15.0000
omega____ theta____ kappa____ phi______ frames
    -      108.0000  -61.0000   30.0000 106

#__ type_ start__ end____ width___ exp.time_
 28 omega   69.00  114.00   0.5000   15.0000
omega____ theta____ kappa____ phi______ frames
    -      108.0000 -111.0000  -90.0000 90
;
_diffrn_measurement_device 'four-circle diffractometer'
_diffrn_measurement_device_type 'Xcalibur, Eos, Gemini'
_diffrn_measurement_method '\w scans'
_diffrn_orient_matrix_UB_11 0.0370003000
_diffrn_orient_matrix_UB_12 0.1296657000
_diffrn_orient_matrix_UB_13 -0.0585998000
_diffrn_orient_matrix_UB_21 -0.1736877000
_diffrn_orient_matrix_UB_22 -0.0291703000
_diffrn_orient_matrix_UB_23 -0.0350329000
_diffrn_orient_matrix_UB_31 0.0580716000
_diffrn_orient_matrix_UB_32 0.0909537000
_diffrn_orient_matrix_UB_33 0.1327656000
_diffrn_radiation_monochromator graphite
_diffrn_radiation_probe x-ray
_diffrn_radiation_type CuK\a
_diffrn_radiation_wavelength 1.54184
_diffrn_reflns_av_R_equivalents 0.0317
_diffrn_reflns_av_unetI/netI 0.0443
_diffrn_reflns_Laue_measured_fraction_full 0.997
_diffrn_reflns_Laue_measured_fraction_max 0.997
_diffrn_reflns_limit_h_max 12
_diffrn_reflns_limit_h_min -12
_diffrn_reflns_limit_k_max 13
_diffrn_reflns_limit_k_min -13
_diffrn_reflns_limit_l_max 13
_diffrn_reflns_limit_l_min -9
_diffrn_reflns_number 7503
_diffrn_reflns_point_group_measured_fraction_full 0.997
_diffrn_reflns_point_group_measured_fraction_max 0.997
_diffrn_reflns_theta_full 67.078
_diffrn_reflns_theta_max 67.078
_diffrn_reflns_theta_min 4.623
_diffrn_source 'Enhance (Cu) X-ray Source'
_exptl_absorpt_coefficient_mu 5.789
_exptl_absorpt_correction_T_max 1.00000
_exptl_absorpt_correction_T_min 0.71650
_exptl_absorpt_correction_type multi-scan
_exptl_absorpt_process_details
;
CrysAlisPro, Agilent Technologies,
Version 1.171.37.35 (release 13-08-2014 CrysAlis171 .NET)
(compiled Aug 13 2014,18:06:01)
Empirical absorption correction using spherical harmonics,
 implemented in SCALE3 ABSPACK scaling algorithm.
;
_exptl_crystal_colour colourless
_exptl_crystal_colour_primary colourless
_exptl_crystal_density_diffrn 1.593
_exptl_crystal_description prism
_exptl_crystal_F_000 512
_exptl_crystal_size_max 0.07
_exptl_crystal_size_mid 0.06
_exptl_crystal_size_min 0.05
_refine_diff_density_max 0.375
_refine_diff_density_min -0.358
_refine_diff_density_rms 0.071
_refine_ls_extinction_method none
_refine_ls_goodness_of_fit_ref 1.025
_refine_ls_hydrogen_treatment mixed
_refine_ls_matrix_type full
_refine_ls_number_parameters 294
_refine_ls_number_reflns 3703
_refine_ls_number_restraints 1
_refine_ls_restrained_S_all 1.027
_refine_ls_R_factor_all 0.0503
_refine_ls_R_factor_gt 0.0448
_refine_ls_shift/su_max 0.000
_refine_ls_shift/su_mean 0.000
_refine_ls_structure_factor_coef Fsqd
_refine_ls_weighting_details 'w=1/[\s^2^(Fo^2^)+(0.0748P)^2^+0.3179P] where P=(Fo^2^+2Fc^2^)/3'
_refine_ls_weighting_scheme calc
_refine_ls_wR_factor_gt 0.1181
_refine_ls_wR_factor_ref 0.1244
_reflns_Friedel_coverage 0.000
_reflns_number_gt 3316
_reflns_number_total 3703
_reflns_threshold_expression 'I > 2\s(I)'
_cod_data_source_file c9nj00400a1.cif
_cod_data_source_block gkm8
_cod_depositor_comments 'Adding full bibliography for 7058215--7058216.cif.'
_cod_original_cell_volume 1036.55(6)
_cod_database_code 7058216
_shelx_shelxl_version_number 2014/7
_chemical_oxdiff_formula C15H15O3N2Mn1
_shelx_space_group_comment
;
The symmetry employed for this shelxl refinement is uniquely defined
by the following loop, which should always be used as a source of
symmetry information in preference to the above space-group names.
They are only intended as comments.
;
_shelx_estimated_absorpt_t_max 0.761
_shelx_estimated_absorpt_t_min 0.687
_reflns_odcompleteness_completeness 99.65
_reflns_odcompleteness_iscentric 1
_reflns_odcompleteness_theta 66.97
_olex2_refinement_description
;
1. Fixed Uiso
 At 1.2 times of:
  All C(H) groups, All N(H) groups
 At 1.5 times of:
  All O(H,H) groups, All O(H,H,H,H) groups
2. Restrained distances
 O11-H11B
 0.9 with sigma of 0.02
3.a Riding coordinates:
 O7(H7A,H7B), O9(H9A,H9B,H10A,H10B), O10(H11A,H11B)
3.b Rotating group:
 O8(H8A,H8B)
3.c Aromatic/amide H refined with riding coordinates:
 C7(H7), C8(H8), C9(H9), C10(H10), C13(H13), C14(H14), C16(H16), C17(H17),
 N2(H2)
;
_olex2_submission_special_instructions 'No special instructions were received'

loop_
_space_group_symop_operation_xyz
'x, y, z'
'-x, -y, -z'

loop_
_atom_site_label
_atom_site_type_symbol
_atom_site_fract_x
_atom_site_fract_y
_atom_site_fract_z
_atom_site_U_iso_or_equiv
_atom_site_adp_type
_atom_site_occupancy
_atom_site_site_symmetry_order
_atom_site_calc_flag
_atom_site_refinement_flags_posn
C1 C 0.1873(3) 0.7983(3) -0.1192(3) 0.0294(6) Uani 1 1 d .
C2 C 0.2661(3) 0.9400(3) -0.0365(2) 0.0260(5) Uani 1 1 d .
C3 C 0.3650(3) 1.0699(3) -0.0487(3) 0.0287(5) Uani 1 1 d .
C4 C 0.4340(4) 1.1191(3) -0.1443(3) 0.0367(7) Uani 1 1 d .
C5 C 0.3294(3) 1.0890(3) 0.1291(3) 0.0264(5) Uani 1 1 d .
C6 C 0.3525(3) 1.1530(3) 0.2558(3) 0.0274(5) Uani 1 1 d .
C7 C 0.4040(4) 1.1005(3) 0.3621(3) 0.0378(7) Uani 1 1 d .
H7 H 0.4189 1.0248 0.3515 0.045 Uiso 1 1 calc R
C8 C 0.4333(5) 1.1609(4) 0.4842(3) 0.0479(8) Uani 1 1 d .
H8 H 0.4658 1.1244 0.5547 0.057 Uiso 1 1 calc R
C9 C 0.4143(5) 1.2750(4) 0.5013(3) 0.0468(8) Uani 1 1 d .
H9 H 0.4351 1.3160 0.5832 0.056 Uiso 1 1 calc R
C10 C 0.3641(4) 1.3275(3) 0.3956(3) 0.0384(7) Uani 1 1 d .
H10 H 0.3527 1.4049 0.4073 0.046 Uiso 1 1 calc R
C11 C 0.3304(3) 1.2667(3) 0.2719(3) 0.0295(6) Uani 1 1 d .
C12 C 0.2572(3) 1.3179(3) 0.1588(3) 0.0297(6) Uani 1 1 d .
C13 C -0.0037(4) 0.9430(3) 0.2324(3) 0.0335(6) Uani 1 1 d .
H13 H -0.0118 0.9769 0.1575 0.040 Uiso 1 1 calc R
C14 C -0.0103(4) 1.0111(3) 0.3321(3) 0.0337(6) Uani 1 1 d .
H14 H -0.0228 1.0889 0.3232 0.040 Uiso 1 1 calc R
C15 C 0.0016(4) 0.9635(3) 0.4449(3) 0.0350(6) Uani 1 1 d .
C16 C 0.0160(7) 0.8450(4) 0.4501(4) 0.0621(12) Uani 1 1 d .
H16 H 0.0205 0.8070 0.5226 0.074 Uiso 1 1 calc R
C17 C 0.0236(6) 0.7841(4) 0.3478(4) 0.0569(10) Uani 1 1 d .
H17 H 0.0360 0.7061 0.3543 0.068 Uiso 1 1 calc R
Mn1 Mn 0.04933(5) 0.74506(4) 0.08194(4) 0.02621(15) Uani 1 1 d .
N1 N 0.2441(3) 0.9530(2) 0.0751(2) 0.0260(5) Uani 1 1 d .
N2 N 0.4041(3) 1.1621(2) 0.0567(2) 0.0298(5) Uani 1 1 d .
H2 H 0.4657 1.2514 0.0741 0.036 Uiso 1 1 calc R
N3 N 0.0139(3) 0.8309(3) 0.2392(2) 0.0359(6) Uani 1 1 d .
O1 O 0.1059(3) 0.6966(2) -0.0809(2) 0.0345(4) Uani 1 1 d .
O2 O 0.2061(3) 0.7884(2) -0.2216(2) 0.0444(5) Uani 1 1 d .
O3 O 0.3957(3) 1.0254(3) -0.2408(2) 0.0463(6) Uani 1 1 d .
H3 H 0.333(5) 0.947(4) -0.239(4) 0.039(10) Uiso 1 1 d .
O4 O 0.5266(3) 1.2432(3) -0.1289(3) 0.0546(7) Uani 1 1 d .
O5 O 0.1325(3) 1.2264(2) 0.0645(2) 0.0350(5) Uani 1 1 d .
O6 O 0.3235(3) 1.4465(2) 0.1677(3) 0.0572(7) Uani 1 1 d .
O7 O 0.2240(3) 0.6951(3) 0.2109(2) 0.0453(6) Uani 1 1 d .
H7A H 0.1833 0.6625 0.2663 0.068 Uiso 1 1 d R
H7B H 0.3069 0.7323 0.2095 0.068 Uiso 1 1 d R
O8 O -0.1467(3) 0.5342(2) 0.0559(2) 0.0362(5) Uani 1 1 d .
H8A H -0.2113 0.5353 -0.0245 0.054 Uiso 1 1 d GR
H8B H -0.1093 0.4773 0.0680 0.054 Uiso 1 1 d GR
O9 O 0.7978(7) 0.4301(6) 0.3917(5) 0.1328(19) Uani 1 1 d .
H9A H 0.8665 0.3959 0.3831 0.199 Uiso 1 1 d R
H9B H 0.7069 0.4242 0.3171 0.199 Uiso 1 1 d R
H10A H 0.8338 0.4788 0.5649 0.199 Uiso 1 1 d R
H10B H 0.9647 0.5659 0.7082 0.199 Uiso 1 1 d R
O10 O 0.8718(5) 0.4917(4) 0.6495(3) 0.0902(11) Uani 1 1 d .
H11A H 0.4518 0.5042 0.8430 0.135 Uiso 1 1 d R
H11B H 0.3179 0.4981 0.8856 0.135 Uiso 1 1 d DR
O11 O 0.3964(4) 0.5425(3) 0.8484(4) 0.0802(10) Uani 1 1 d D

loop_
_atom_site_aniso_label
_atom_site_aniso_U_11
_atom_site_aniso_U_22
_atom_site_aniso_U_33
_atom_site_aniso_U_23
_atom_site_aniso_U_13
_atom_site_aniso_U_12
C1 0.0351(14) 0.0334(14) 0.0259(13) 0.0083(11) 0.0126(11) 0.0219(12)
C2 0.0282(13) 0.0312(13) 0.0231(12) 0.0070(10) 0.0108(11) 0.0181(11)
C3 0.0270(13) 0.0318(14) 0.0293(13) 0.0080(11) 0.0129(11) 0.0153(11)
C4 0.0345(15) 0.0412(17) 0.0392(16) 0.0151(13) 0.0213(13) 0.0180(14)
C5 0.0262(12) 0.0260(13) 0.0274(13) 0.0080(10) 0.0103(10) 0.0139(11)
C6 0.0279(13) 0.0238(12) 0.0254(13) 0.0040(10) 0.0094(11) 0.0104(10)
C7 0.0461(17) 0.0372(16) 0.0316(15) 0.0092(12) 0.0104(13) 0.0263(14)
C8 0.064(2) 0.052(2) 0.0260(15) 0.0136(14) 0.0098(15) 0.0352(18)
C9 0.059(2) 0.0497(19) 0.0243(15) 0.0012(13) 0.0112(14) 0.0265(17)
C10 0.0448(17) 0.0318(14) 0.0338(15) 0.0001(12) 0.0120(13) 0.0194(13)
C11 0.0288(13) 0.0246(13) 0.0273(14) 0.0035(10) 0.0080(11) 0.0105(11)
C12 0.0346(14) 0.0252(13) 0.0287(14) 0.0057(11) 0.0125(12) 0.0151(12)
C13 0.0376(15) 0.0417(16) 0.0265(14) 0.0097(12) 0.0138(12) 0.0237(13)
C14 0.0412(15) 0.0394(15) 0.0309(14) 0.0086(12) 0.0152(12) 0.0280(13)
C15 0.0440(16) 0.0347(15) 0.0298(15) 0.0044(12) 0.0199(13) 0.0191(13)
C16 0.126(4) 0.049(2) 0.046(2) 0.0252(17) 0.054(2) 0.056(2)
C17 0.111(3) 0.0439(19) 0.050(2) 0.0218(16) 0.051(2) 0.052(2)
Mn1 0.0316(2) 0.0236(2) 0.0245(2) 0.00575(16) 0.01287(18) 0.01382(18)
N1 0.0303(11) 0.0241(11) 0.0258(11) 0.0062(9) 0.0131(9) 0.0143(9)
N2 0.0286(11) 0.0250(11) 0.0333(12) 0.0069(9) 0.0135(10) 0.0111(9)
N3 0.0474(14) 0.0346(13) 0.0297(12) 0.0047(10) 0.0193(11) 0.0212(12)
O1 0.0477(12) 0.0254(9) 0.0338(10) 0.0057(8) 0.0200(9) 0.0188(9)
O2 0.0649(15) 0.0394(12) 0.0353(12) 0.0052(9) 0.0289(11) 0.0253(11)
O3 0.0512(14) 0.0518(15) 0.0408(13) 0.0124(11) 0.0309(11) 0.0208(12)
O4 0.0563(15) 0.0445(14) 0.0602(16) 0.0168(12) 0.0387(13) 0.0123(12)
O5 0.0367(11) 0.0280(10) 0.0314(10) 0.0049(8) 0.0042(9) 0.0170(9)
O6 0.0604(16) 0.0266(11) 0.0510(14) 0.0118(10) 0.0005(12) 0.0132(11)
O7 0.0416(12) 0.0624(15) 0.0446(13) 0.0244(11) 0.0221(10) 0.0322(12)
O8 0.0410(11) 0.0251(10) 0.0393(11) 0.0112(8) 0.0142(9) 0.0159(9)
O9 0.135(4) 0.156(5) 0.094(3) 0.012(3) 0.028(3) 0.078(4)
O10 0.109(3) 0.063(2) 0.065(2) 0.0190(16) 0.028(2) 0.025(2)
O11 0.070(2) 0.0544(17) 0.109(3) 0.0107(17) 0.059(2) 0.0107(15)

loop_
_atom_type_symbol
_atom_type_description
_atom_type_scat_dispersion_real
_atom_type_scat_dispersion_imag
_atom_type_scat_source
C C 0.0181 0.0091 'International Tables Vol C Tables 4.2.6.8 and 6.1.1.4'
H H 0.0000 0.0000 'International Tables Vol C Tables 4.2.6.8 and 6.1.1.4'
Mn Mn -0.5299 2.8052 'International Tables Vol C Tables 4.2.6.8 and 6.1.1.4'
N N 0.0311 0.0180 'International Tables Vol C Tables 4.2.6.8 and 6.1.1.4'
O O 0.0492 0.0322 'International Tables Vol C Tables 4.2.6.8 and 6.1.1.4'

loop_
_geom_angle_atom_site_label_1
_geom_angle_atom_site_label_2
_geom_angle_atom_site_label_3
_geom_angle
_geom_angle_site_symmetry_1
_geom_angle_site_symmetry_3
O1 C1 C2 117.0(2) . .
O1 C1 O2 124.6(3) . .
O2 C1 C2 118.5(3) . .
C3 C2 C1 131.3(2) . .
C3 C2 N1 109.4(2) . .
N1 C2 C1 119.2(2) . .
C2 C3 C4 133.4(3) . .
N2 C3 C2 105.9(2) . .
N2 C3 C4 120.6(3) . .
O3 C4 C3 117.7(3) . .
O4 C4 C3 119.9(3) . .
O4 C4 O3 122.4(3) . .
N1 C5 C6 125.6(2) . .
N1 C5 N2 110.6(2) . .
N2 C5 C6 123.6(2) . .
C7 C6 C5 118.0(2) . .
C7 C6 C11 119.9(3) . .
C11 C6 C5 122.0(2) . .
C6 C7 H7 120.0 . .
C8 C7 C6 120.0(3) . .
C8 C7 H7 120.0 . .
C7 C8 H8 119.8 . .
C9 C8 C7 120.4(3) . .
C9 C8 H8 119.8 . .
C8 C9 H9 120.3 . .
C10 C9 C8 119.4(3) . .
C10 C9 H9 120.3 . .
C9 C10 H10 119.4 . .
C9 C10 C11 121.2(3) . .
C11 C10 H10 119.4 . .
C6 C11 C12 122.3(2) . .
C10 C11 C6 119.0(3) . .
C10 C11 C12 118.5(3) . .
O5 C12 C11 116.6(2) . .
O6 C12 C11 117.5(3) . .
O6 C12 O5 125.9(3) . .
C14 C13 H13 118.6 . .
N3 C13 H13 118.6 . .
N3 C13 C14 122.9(3) . .
C13 C14 H14 120.0 . .
C15 C14 C13 120.0(3) . .
C15 C14 H14 120.0 . .
C14 C15 C15 121.3(3) . 2_576
C14 C15 C16 116.8(3) . .
C16 C15 C15 121.9(3) . 2_576
C15 C16 H16 120.1 . .
C17 C16 C15 119.8(3) . .
C17 C16 H16 120.1 . .
C16 C17 H17 118.3 . .
N3 C17 C16 123.5(3) . .
N3 C17 H17 118.3 . .
N3 Mn1 N1 96.14(9) . .
N3 Mn1 O1 170.04(9) . .
O1 Mn1 N1 74.38(8) . .
O5 Mn1 N1 89.19(8) 2_575 .
O5 Mn1 N3 91.55(9) 2_575 .
O5 Mn1 O1 85.37(8) 2_575 .
O5 Mn1 O7 172.90(8) 2_575 .
O5 Mn1 O8 86.54(8) 2_575 .
O7 Mn1 N1 93.47(9) . .
O7 Mn1 N3 94.71(9) . .
O7 Mn1 O1 89.00(8) . .
O7 Mn1 O8 89.86(9) . .
O8 Mn1 N1 170.77(8) . .
O8 Mn1 N3 92.16(9) . .
O8 Mn1 O1 97.09(8) . .
C2 N1 Mn1 110.34(17) . .
C5 N1 C2 105.8(2) . .
C5 N1 Mn1 142.77(19) . .
C3 N2 H2 125.9 . .
C5 N2 C3 108.2(2) . .
C5 N2 H2 125.9 . .
C13 N3 C17 117.0(3) . .
C13 N3 Mn1 119.3(2) . .
C17 N3 Mn1 123.4(2) . .
C1 O1 Mn1 116.92(17) . .
C4 O3 H3 111(3) . .
C12 O5 Mn1 127.17(18) . 2_575
Mn1 O7 H7A 102.4 . .
Mn1 O7 H7B 114.7 . .
H7A O7 H7B 137.9 . .
Mn1 O8 H8A 92.5 . .
Mn1 O8 H8B 109.6 . .
H8A O8 H8B 123.2 . .
H9A O9 H9B 122.7 . .
H10A O10 H10B 126.7 . .
H11A O11 H11B 118.1 . .

loop_
_geom_bond_atom_site_label_1
_geom_bond_atom_site_label_2
_geom_bond_distance
_geom_bond_site_symmetry_2
C1 C2 1.488(4) .
C1 O1 1.253(4) .
C1 O2 1.254(3) .
C2 C3 1.371(4) .
C2 N1 1.380(3) .
C3 C4 1.481(4) .
C3 N2 1.363(4) .
C4 O3 1.302(4) .
C4 O4 1.219(4) .
C5 C6 1.477(4) .
C5 N1 1.329(4) .
C5 N2 1.352(3) .
C6 C7 1.391(4) .
C6 C11 1.396(4) .
C7 H7 0.9300 .
C7 C8 1.390(5) .
C8 H8 0.9300 .
C8 C9 1.383(5) .
C9 H9 0.9300 .
C9 C10 1.381(5) .
C10 H10 0.9300 .
C10 C11 1.392(4) .
C11 C12 1.506(4) .
C12 O5 1.256(4) .
C12 O6 1.245(4) .
C13 H13 0.9300 .
C13 C14 1.384(4) .
C13 N3 1.334(4) .
C14 H14 0.9300 .
C14 C15 1.383(4) .
C15 C15 1.492(5) 2_576
C15 C16 1.387(5) .
C16 H16 0.9300 .
C16 C17 1.373(5) .
C17 H17 0.9300 .
C17 N3 1.338(4) .
Mn1 N1 2.272(2) .
Mn1 N3 2.219(2) .
Mn1 O1 2.247(2) .
Mn1 O5 2.161(2) 2_575
Mn1 O7 2.171(2) .
Mn1 O8 2.187(2) .
N2 H2 0.8600 .
O3 H3 0.81(4) .
O5 Mn1 2.161(2) 2_575
O7 H7A 0.8716 .
O7 H7B 0.7586 .
O8 H8A 0.9193 .
O8 H8B 0.8669 .
O9 H9A 0.9688 .
O9 H9B 0.9809 .
O10 H10A 0.8769 .
O10 H10B 0.9060 .
O11 H11A 0.8661 .
O11 H11B 0.9764 .

loop_
_geom_hbond_atom_site_label_D
_geom_hbond_atom_site_label_H
_geom_hbond_atom_site_label_A
_geom_hbond_distance_DH
_geom_hbond_distance_HA
_geom_hbond_distance_DA
_geom_hbond_angle_DHA
_geom_hbond_site_symmetry_A
N2 H2 O11 0.86 2.00 2.850(4) 167.3 2_676
O3 H3 O2 0.81(4) 1.70(4) 2.516(3) 175(4) .
O7 H7A O10 0.87 1.93 2.675(4) 142.5 2_666
O7 H7B O3 0.76 2.87 3.566(3) 154.0 2_675
O7 H7B O4 0.76 2.12 2.822(3) 153.0 2_675
O8 H8B O1 0.87 1.95 2.778(3) 159.6 2_565
O10 H10A O9 0.88 1.88 2.730(6) 161.9 .
O10 H10B O2 0.91 2.38 3.231(4) 155.7 1_656
O11 H11A O6 0.87 2.15 2.882(5) 141.4 2_676

loop_
_geom_torsion_atom_site_label_1
_geom_torsion_atom_site_label_2
_geom_torsion_atom_site_label_3
_geom_torsion_atom_site_label_4
_geom_torsion
_geom_torsion_site_symmetry_1
_geom_torsion_site_symmetry_4
C1 C2 C3 C4 -1.7(5) . .
C1 C2 C3 N2 -178.7(3) . .
C1 C2 N1 C5 179.0(2) . .
C1 C2 N1 Mn1 -10.0(3) . .
C2 C1 O1 Mn1 12.2(3) . .
C2 C3 C4 O3 1.3(5) . .
C2 C3 C4 O4 -176.6(3) . .
C2 C3 N2 C5 -0.4(3) . .
C3 C2 N1 C5 -0.2(3) . .
C3 C2 N1 Mn1 170.82(17) . .
C4 C3 N2 C5 -177.9(2) . .
C5 C6 C7 C8 177.6(3) . .
C5 C6 C11 C10 -176.0(3) . .
C5 C6 C11 C12 9.6(4) . .
C6 C5 N1 C2 -175.3(2) . .
C6 C5 N1 Mn1 18.7(5) . .
C6 C5 N2 C3 175.7(2) . .
C6 C7 C8 C9 -1.2(6) . .
C6 C11 C12 O5 45.1(4) . .
C6 C11 C12 O6 -135.9(3) . .
C7 C6 C11 C10 1.5(4) . .
C7 C6 C11 C12 -173.0(3) . .
C7 C8 C9 C10 0.7(6) . .
C8 C9 C10 C11 0.8(6) . .
C9 C10 C11 C6 -1.9(5) . .
C9 C10 C11 C12 172.8(3) . .
C10 C11 C12 O5 -129.3(3) . .
C10 C11 C12 O6 49.6(4) . .
C11 C6 C7 C8 0.0(5) . .
C11 C12 O5 Mn1 158.05(19) . 2_575
C13 C14 C15 C15 178.6(3) . 2_576
C13 C14 C15 C16 -1.5(5) . .
C14 C13 N3 C17 0.7(5) . .
C14 C13 N3 Mn1 -173.5(2) . .
C14 C15 C16 C17 2.3(6) . .
C15 C15 C16 C17 -177.9(4) 2_576 .
C15 C16 C17 N3 -1.6(8) . .
C16 C17 N3 C13 0.1(6) . .
C16 C17 N3 Mn1 174.0(4) . .
N1 C2 C3 C4 177.4(3) . .
N1 C2 C3 N2 0.4(3) . .
N1 C5 C6 C7 50.5(4) . .
N1 C5 C6 C11 -132.0(3) . .
N1 C5 N2 C3 0.3(3) . .
N2 C3 C4 O3 178.0(3) . .
N2 C3 C4 O4 0.0(4) . .
N2 C5 C6 C7 -124.1(3) . .
N2 C5 C6 C11 53.4(4) . .
N2 C5 N1 C2 0.0(3) . .
N2 C5 N1 Mn1 -166.1(2) . .
N3 C13 C14 C15 0.1(5) . .
O1 C1 C2 C3 177.9(3) . .
O1 C1 C2 N1 -1.1(4) . .
O2 C1 C2 C3 -2.2(4) . .
O2 C1 C2 N1 178.8(3) . .
O2 C1 O1 Mn1 -167.6(2) . .
O6 C12 O5 Mn1 -20.8(5) . 2_575
